data_2224654
loop_
_publ_author_name
'Li, Jiang-Sheng'
'He, Qi-Xi'
'Li, Peng-Yu'

_publ_section_title
;
 1-Methoxy-2-methyl-1<i>H</i>-benzo[<i>f</i>]indole-3-carbonitrile
;
_journal_coeditor_code HB5274
_journal_issue 1
_journal_name_full 'Acta Crystallographica Section E'
_journal_page_first o97
_journal_paper_doi 10.1107/S1600536809052416
_journal_volume 66
_journal_year 2010
_chemical_formula_iupac 'C15 H12 N2 O'
_chemical_formula_moiety 'C15 H12 N2 O'
_chemical_formula_sum 'C15 H12 N2 O'
_chemical_formula_weight 236.27
_chemical_name_systematic
;
1-Methoxy-2-methyl-1<i>H</i>-benzo[<i>f</i>]indole-3-carbonitrile
;
_space_group_IT_number 15
_symmetry_cell_setting monoclinic
_symmetry_space_group_name_Hall '-C 2yc'
_symmetry_space_group_name_H-M 'C 1 2/c 1'
_atom_sites_solution_hydrogens geom
_atom_sites_solution_primary direct
_atom_sites_solution_secondary difmap
_audit_creation_method SHELXL-97
_cell_angle_alpha 90.00
_cell_angle_beta 113.46(3)
_cell_angle_gamma 90.00
_cell_formula_units_Z 8
_cell_length_a 18.663(4)
_cell_length_b 7.3763(15)
_cell_length_c 18.589(4)
_cell_measurement_reflns_used 3553
_cell_measurement_temperature 113(2)
_cell_measurement_theta_max 27.88
_cell_measurement_theta_min 2.20
_cell_volume 2347.5(10)
_computing_cell_refinement 'CrystalClear (Rigaku/MSC, 2005)'
_computing_data_collection 'CrystalClear (Rigaku/MSC, 2005)'
_computing_data_reduction 'CrystalClear (Rigaku/MSC, 2005)'
_computing_molecular_graphics 'SHELXTL (Sheldrick, 2008)'
_computing_publication_material 'SHELXL97 (Sheldrick, 2008)'
_computing_structure_refinement 'SHELXL97 (Sheldrick, 2008)'
_computing_structure_solution 'SHELXS97 (Sheldrick, 2008)'
_diffrn_ambient_temperature 113(2)
_diffrn_detector_area_resol_mean 7.31
_diffrn_measured_fraction_theta_full 0.996
_diffrn_measured_fraction_theta_max 0.996
_diffrn_measurement_device_type 'Rigaku Saturn CCD'
_diffrn_measurement_method '\w and \f scans'
_diffrn_radiation_monochromator confocal
_diffrn_radiation_source 'rotating anode'
_diffrn_radiation_type MoK\a
_diffrn_radiation_wavelength 0.71073
_diffrn_reflns_av_R_equivalents 0.0346
_diffrn_reflns_av_sigmaI/netI 0.0232
_diffrn_reflns_limit_h_max 22
_diffrn_reflns_limit_h_min -22
_diffrn_reflns_limit_k_max 8
_diffrn_reflns_limit_k_min -8
_diffrn_reflns_limit_l_max 22
_diffrn_reflns_limit_l_min -22
_diffrn_reflns_number 11412
_diffrn_reflns_theta_full 25.01
_diffrn_reflns_theta_max 25.01
_diffrn_reflns_theta_min 2.39
_diffrn_standards_decay_% 0
_diffrn_standards_interval_count 0
_diffrn_standards_interval_time 0
_diffrn_standards_number 0
_exptl_absorpt_coefficient_mu 0.086
_exptl_absorpt_correction_T_max 0.986
_exptl_absorpt_correction_T_min 0.983
_exptl_absorpt_correction_type multi-scan
_exptl_absorpt_process_details '(CrystalClear; Rigaku/MSC, 2005)'
_exptl_crystal_colour colourless
_exptl_crystal_density_diffrn 1.337
_exptl_crystal_density_method 'not measured'
_exptl_crystal_description block
_exptl_crystal_F_000 992
_exptl_crystal_size_max 0.20
_exptl_crystal_size_mid 0.18
_exptl_crystal_size_min 0.16
_refine_diff_density_max 0.189
_refine_diff_density_min -0.161
_refine_ls_extinction_coef 0.0212(18)
_refine_ls_extinction_expression Fc^*^=kFc[1+0.001xFc^2^\l^3^/sin(2\q)]^-1/4^
_refine_ls_extinction_method 'SHELXL97 (Sheldrick, 2008)'
_refine_ls_goodness_of_fit_ref 1.038
_refine_ls_hydrogen_treatment constr
_refine_ls_matrix_type full
_refine_ls_number_parameters 166
_refine_ls_number_reflns 2060
_refine_ls_number_restraints 0
_refine_ls_restrained_S_all 1.038
_refine_ls_R_factor_all 0.0397
_refine_ls_R_factor_gt 0.0354
_refine_ls_shift/su_max 0.000
_refine_ls_shift/su_mean 0.000
_refine_ls_structure_factor_coef Fsqd
_refine_ls_weighting_details 'calc w=1/[\s^2^(Fo^2^)+(0.0542P)^2^+1.1054P] where P=(Fo^2^+2Fc^2^)/3'
_refine_ls_weighting_scheme calc
_refine_ls_wR_factor_gt 0.0907
_refine_ls_wR_factor_ref 0.0939
_reflns_number_gt 1858
_reflns_number_total 2060
_reflns_threshold_expression I>2\s(I)
_cod_data_source_file hb5274.cif
_cod_data_source_block I
_cod_depositor_comments
;
The following automatic conversions were performed:
'_symmetry_cell_setting' value 'Monoclinic' changed to 'monoclinic'
according to '/home/saulius/struct/CIF-dictionaries/cif_core.dic'
dictionary named 'cif_core.dic' version 2.4.1 from 2010-06-29.

Automatic conversion script
Id: cif_fix_enum 1527 2010-12-29 10:47:43Z saulius 

The following automatic conversions were performed:

'_symmetry_cell_setting' value 'Monoclinic' changed to 'monoclinic'
according to /home/saulius/struct/CIF-dictionaries/cif_core.dic
dictionary named 'cif_core.dic' version 2.4.1 from 2010-06-29.

Automatic conversion script
Id: cif_fix_values 1715 2011-07-08 13:25:40Z adriana 
;
_cod_original_cell_volume 2347.6(8)
_cod_original_sg_symbol_H-M 'C 2/c'
_cod_database_code 2224654
_cod_database_fobs_code 2224654

loop_
_symmetry_equiv_pos_as_xyz
'x, y, z'
'-x, y, -z+1/2'
'x+1/2, y+1/2, z'
'-x+1/2, y+1/2, -z+1/2'
'-x, -y, -z'
'x, -y, z-1/2'
'-x+1/2, -y+1/2, -z'
'x+1/2, -y+1/2, z-1/2'

loop_
_atom_site_type_symbol
_atom_site_label
_atom_site_fract_x
_atom_site_fract_y
_atom_site_fract_z
_atom_site_U_iso_or_equiv
_atom_site_adp_type
_atom_site_calc_flag
_atom_site_refinement_flags
_atom_site_occupancy
_atom_site_disorder_assembly
_atom_site_disorder_group
O O1 0.43321(5) 0.84231(12) 0.08385(5) 0.0257(3) Uani d . 1 . .
N N1 0.35813(6) 0.90176(14) 0.06827(6) 0.0203(3) Uani d . 1 . .
N N2 0.11930(6) 1.14000(15) -0.10753(6) 0.0269(3) Uani d . 1 . .
C C1 0.32134(7) 0.87498(16) 0.11865(7) 0.0194(3) Uani d . 1 . .
C C2 0.34992(7) 0.79261(17) 0.19296(7) 0.0223(3) Uani d . 1 . .
H H2 0.4010 0.7503 0.2163 0.027 Uiso calc R 1 . .
C C3 0.29960(7) 0.77742(16) 0.22936(7) 0.0223(3) Uani d . 1 . .
H H3 0.3171 0.7248 0.2789 0.027 Uiso calc R 1 . .
C C4 0.22060(7) 0.83997(16) 0.19371(7) 0.0201(3) Uani d . 1 . .
C C5 0.16852(7) 0.81573(17) 0.23131(7) 0.0235(3) Uani d . 1 . .
H H5 0.1861 0.7589 0.2800 0.028 Uiso calc R 1 . .
C C6 0.09292(7) 0.87424(18) 0.19742(7) 0.0256(3) Uani d . 1 . .
H H6 0.0597 0.8579 0.2232 0.031 Uiso calc R 1 . .
C C7 0.06515(8) 0.95940(18) 0.12338(7) 0.0249(3) Uani d . 1 . .
H H7 0.0138 1.0002 0.1008 0.030 Uiso calc R 1 . .
C C8 0.11331(7) 0.98234(16) 0.08458(7) 0.0208(3) Uani d . 1 . .
H H8 0.0941 1.0372 0.0355 0.025 Uiso calc R 1 . .
C C9 0.19198(7) 0.92382(15) 0.11816(7) 0.0181(3) Uani d . 1 . .
C C10 0.24518(7) 0.93956(15) 0.08037(7) 0.0181(3) Uani d . 1 . .
C C11 0.23885(7) 1.00368(15) 0.00486(7) 0.0185(3) Uani d . 1 . .
C C12 0.31010(7) 0.97803(16) -0.00040(7) 0.0195(3) Uani d . 1 . .
C C13 0.33588(8) 1.02295(18) -0.06433(7) 0.0253(3) Uani d . 1 . .
H H13A 0.3631 1.1367 -0.0531 0.038 Uiso calc R 1 . .
H H13B 0.2911 1.0317 -0.1131 0.038 Uiso calc R 1 . .
H H13C 0.3700 0.9295 -0.0681 0.038 Uiso calc R 1 . .
C C14 0.48901(8) 0.9831(2) 0.12264(9) 0.0327(4) Uani d . 1 . .
H H14A 0.4818 1.0829 0.0873 0.049 Uiso calc R 1 . .
H H14B 0.5410 0.9362 0.1383 0.049 Uiso calc R 1 . .
H H14C 0.4813 1.0239 0.1681 0.049 Uiso calc R 1 . .
C C15 0.17262(7) 1.07923(16) -0.05700(7) 0.0196(3) Uani d . 1 . .

loop_
_atom_site_aniso_label
_atom_site_aniso_U_11
_atom_site_aniso_U_22
_atom_site_aniso_U_33
_atom_site_aniso_U_12
_atom_site_aniso_U_13
_atom_site_aniso_U_23
O1 0.0194(5) 0.0244(5) 0.0344(5) 0.0039(4) 0.0119(4) -0.0008(4)
N1 0.0163(5) 0.0211(5) 0.0235(6) 0.0016(4) 0.0079(4) -0.0004(4)
N2 0.0258(6) 0.0317(7) 0.0227(6) 0.0015(5) 0.0093(5) 0.0016(5)
C1 0.0211(6) 0.0161(6) 0.0216(6) -0.0016(5) 0.0090(5) -0.0021(5)
C2 0.0203(6) 0.0193(6) 0.0237(7) 0.0015(5) 0.0049(5) -0.0005(5)
C3 0.0274(7) 0.0180(6) 0.0190(6) -0.0013(5) 0.0067(5) 0.0008(5)
C4 0.0241(7) 0.0155(6) 0.0201(6) -0.0031(5) 0.0082(5) -0.0034(5)
C5 0.0300(7) 0.0205(6) 0.0200(6) -0.0063(5) 0.0100(5) -0.0031(5)
C6 0.0265(7) 0.0283(7) 0.0258(7) -0.0094(6) 0.0145(6) -0.0062(5)
C7 0.0199(6) 0.0273(7) 0.0259(7) -0.0043(5) 0.0076(5) -0.0063(5)
C8 0.0209(6) 0.0200(6) 0.0190(6) -0.0034(5) 0.0054(5) -0.0030(5)
C9 0.0203(6) 0.0142(6) 0.0187(6) -0.0042(5) 0.0067(5) -0.0044(5)
C10 0.0208(6) 0.0135(6) 0.0188(6) -0.0030(5) 0.0065(5) -0.0033(5)
C11 0.0203(6) 0.0158(6) 0.0181(6) -0.0023(5) 0.0064(5) -0.0019(4)
C12 0.0227(7) 0.0153(6) 0.0198(6) -0.0026(5) 0.0076(5) -0.0032(5)
C13 0.0295(7) 0.0232(7) 0.0262(7) -0.0014(5) 0.0143(6) -0.0012(5)
C14 0.0183(7) 0.0371(8) 0.0394(8) -0.0031(6) 0.0079(6) -0.0001(6)
C15 0.0225(7) 0.0191(6) 0.0192(6) -0.0034(5) 0.0104(5) -0.0025(5)

loop_
_atom_type_symbol
_atom_type_description
_atom_type_scat_dispersion_real
_atom_type_scat_dispersion_imag
_atom_type_scat_source
C C 0.0033 0.0016 'International Tables Vol C Tables 4.2.6.8 and 6.1.1.4'
H H 0.0000 0.0000 'International Tables Vol C Tables 4.2.6.8 and 6.1.1.4'
N N 0.0061 0.0033 'International Tables Vol C Tables 4.2.6.8 and 6.1.1.4'
O O 0.0106 0.0060 'International Tables Vol C Tables 4.2.6.8 and 6.1.1.4'

loop_
_geom_angle_atom_site_label_1
_geom_angle_atom_site_label_2
_geom_angle_atom_site_label_3
_geom_angle_site_symmetry_1
_geom_angle_site_symmetry_3
_geom_angle
_geom_angle_publ_flag
N1 O1 C14 . . 110.19(9) ?
C12 N1 C1 . . 112.19(10) ?
C12 N1 O1 . . 124.28(10) ?
C1 N1 O1 . . 123.30(10) ?
N1 C1 C10 . . 106.64(11) ?
N1 C1 C2 . . 129.27(11) ?
C10 C1 C2 . . 124.03(12) ?
C3 C2 C1 . . 117.16(11) ?
C3 C2 H2 . . 121.4 ?
C1 C2 H2 . . 121.4 ?
C2 C3 C4 . . 122.01(12) ?
C2 C3 H3 . . 119.0 ?
C4 C3 H3 . . 119.0 ?
C5 C4 C9 . . 118.56(11) ?
C5 C4 C3 . . 120.91(11) ?
C9 C4 C3 . . 120.51(11) ?
C6 C5 C4 . . 121.21(12) ?
C6 C5 H5 . . 119.4 ?
C4 C5 H5 . . 119.4 ?
C5 C6 C7 . . 120.10(12) ?
C5 C6 H6 . . 120.0 ?
C7 C6 H6 . . 120.0 ?
C8 C7 C6 . . 120.40(12) ?
C8 C7 H7 . . 119.8 ?
C6 C7 H7 . . 119.8 ?
C7 C8 C9 . . 120.91(12) ?
C7 C8 H8 . . 119.5 ?
C9 C8 H8 . . 119.5 ?
C8 C9 C4 . . 118.80(11) ?
C8 C9 C10 . . 124.02(11) ?
C4 C9 C10 . . 117.16(11) ?
C1 C10 C9 . . 119.12(11) ?
C1 C10 C11 . . 106.30(11) ?
C9 C10 C11 . . 134.51(11) ?
C12 C11 C15 . . 123.07(11) ?
C12 C11 C10 . . 108.38(11) ?
C15 C11 C10 . . 128.54(11) ?
N1 C12 C11 . . 106.49(11) ?
N1 C12 C13 . . 122.83(11) ?
C11 C12 C13 . . 130.67(12) ?
C12 C13 H13A . . 109.5 ?
C12 C13 H13B . . 109.5 ?
H13A C13 H13B . . 109.5 ?
C12 C13 H13C . . 109.5 ?
H13A C13 H13C . . 109.5 ?
H13B C13 H13C . . 109.5 ?
O1 C14 H14A . . 109.5 ?
O1 C14 H14B . . 109.5 ?
H14A C14 H14B . . 109.5 ?
O1 C14 H14C . . 109.5 ?
H14A C14 H14C . . 109.5 ?
H14B C14 H14C . . 109.5 ?
N2 C15 C11 . . 179.39(13) ?

loop_
_geom_bond_atom_site_label_1
_geom_bond_atom_site_label_2
_geom_bond_site_symmetry_2
_geom_bond_distance
_geom_bond_publ_flag
O1 N1 . 1.3844(13) ?
O1 C14 . 1.4442(16) ?
N1 C12 . 1.3559(16) ?
N1 C1 . 1.3784(16) ?
N2 C15 . 1.1529(16) ?
C1 C10 . 1.3958(17) ?
C1 C2 . 1.4054(17) ?
C2 C3 . 1.3631(19) ?
C2 H2 . 0.9300 ?
C3 C4 . 1.4311(18) ?
C3 H3 . 0.9300 ?
C4 C5 . 1.4163(18) ?
C4 C9 . 1.4292(17) ?
C5 C6 . 1.3662(19) ?
C5 H5 . 0.9300 ?
C6 C7 . 1.4106(19) ?
C6 H6 . 0.9300 ?
C7 C8 . 1.3685(18) ?
C7 H7 . 0.9300 ?
C8 C9 . 1.4149(18) ?
C8 H8 . 0.9300 ?
C9 C10 . 1.4312(17) ?
C10 C11 . 1.4408(16) ?
C11 C12 . 1.3846(18) ?
C11 C15 . 1.4245(18) ?
C12 C13 . 1.4862(17) ?
C13 H13A . 0.9600 ?
C13 H13B . 0.9600 ?
C13 H13C . 0.9600 ?
C14 H14A . 0.9600 ?
C14 H14B . 0.9600 ?
C14 H14C . 0.9600 ?

loop_
_geom_hbond_atom_site_label_D
_geom_hbond_atom_site_label_H
_geom_hbond_atom_site_label_A
_geom_hbond_site_symmetry_A
_geom_hbond_distance_DH
_geom_hbond_distance_HA
_geom_hbond_distance_DA
_geom_hbond_angle_DHA
C3 H3 Cg3 6_545 0.93 2.65 3.3956(15) 138

loop_
_geom_torsion_atom_site_label_1
_geom_torsion_atom_site_label_2
_geom_torsion_atom_site_label_3
_geom_torsion_atom_site_label_4
_geom_torsion_site_symmetry_1
_geom_torsion_site_symmetry_2
_geom_torsion_site_symmetry_3
_geom_torsion_site_symmetry_4
_geom_torsion
_geom_torsion_publ_flag
C14 O1 N1 C12 . . . . 93.87(13) ?
C14 O1 N1 C1 . . . . -92.15(13) ?
C12 N1 C1 C10 . . . . -0.59(13) ?
O1 N1 C1 C10 . . . . -175.22(10) ?
C12 N1 C1 C2 . . . . 176.70(12) ?
O1 N1 C1 C2 . . . . 2.08(19) ?
N1 C1 C2 C3 . . . . -177.49(11) ?
C10 C1 C2 C3 . . . . -0.62(18) ?
C1 C2 C3 C4 . . . . 0.78(18) ?
C2 C3 C4 C5 . . . . 177.32(11) ?
C2 C3 C4 C9 . . . . -0.89(18) ?
C9 C4 C5 C6 . . . . -1.41(18) ?
C3 C4 C5 C6 . . . . -179.65(11) ?
C4 C5 C6 C7 . . . . 0.48(19) ?
C5 C6 C7 C8 . . . . 0.70(19) ?
C6 C7 C8 C9 . . . . -0.91(18) ?
C7 C8 C9 C4 . . . . -0.04(17) ?
C7 C8 C9 C10 . . . . 178.54(11) ?
C5 C4 C9 C8 . . . . 1.18(17) ?
C3 C4 C9 C8 . . . . 179.42(10) ?
C5 C4 C9 C10 . . . . -177.50(10) ?
C3 C4 C9 C10 . . . . 0.75(17) ?
N1 C1 C10 C9 . . . . 178.00(10) ?
C2 C1 C10 C9 . . . . 0.53(18) ?
N1 C1 C10 C11 . . . . 0.58(12) ?
C2 C1 C10 C11 . . . . -176.89(11) ?
C8 C9 C10 C1 . . . . -179.17(11) ?
C4 C9 C10 C1 . . . . -0.57(16) ?
C8 C9 C10 C11 . . . . -2.7(2) ?
C4 C9 C10 C11 . . . . 175.95(12) ?
C1 C10 C11 C12 . . . . -0.40(13) ?
C9 C10 C11 C12 . . . . -177.24(12) ?
C1 C10 C11 C15 . . . . 178.68(11) ?
C9 C10 C11 C15 . . . . 1.8(2) ?
C1 N1 C12 C11 . . . . 0.33(13) ?
O1 N1 C12 C11 . . . . 174.90(10) ?
C1 N1 C12 C13 . . . . 179.24(11) ?
O1 N1 C12 C13 . . . . -6.20(18) ?
C15 C11 C12 N1 . . . . -179.09(10) ?
C10 C11 C12 N1 . . . . 0.05(13) ?
C15 C11 C12 C13 . . . . 2.1(2) ?
C10 C11 C12 C13 . . . . -178.73(12) ?
C12 C11 C15 N2 . . . . 20(14) ?
C10 C11 C15 N2 . . . . -159(14) ?

loop_
_cod_related_entry_id
_cod_related_entry_database
_cod_related_entry_code
1 ChemSpider 24744080
